data_7102891
loop_
_publ_author_name
'Rohe, Markus'
'Merz, Klaus'

_publ_section_title
;
 Active peroxo titanium complexes: syntheses, characterization and
 their potential in the photooxidation of 2-propanol.
;
_journal_issue 7
_journal_name_full 'Chemical communications (Cambridge, England)'
_journal_page_first 862
_journal_page_last 864
_journal_paper_doi 10.1039/b716199a
_journal_year 2008
_chemical_formula_sum 'C24 H16 Li2 N4 O41 Ti4'
_chemical_formula_weight 1221.89
_chemical_name_systematic
;
?
;
_space_group_IT_number 2
_symmetry_cell_setting triclinic
_symmetry_space_group_name_Hall '-P 1'
_symmetry_space_group_name_H-M 'P -1'
_atom_sites_solution_hydrogens geom
_atom_sites_solution_primary direct
_atom_sites_solution_secondary difmap
_audit_creation_method SHELXL-97
_cell_angle_alpha 84.250(12)
_cell_angle_beta 82.297(11)
_cell_angle_gamma 66.054(11)
_cell_formula_units_Z 2
_cell_length_a 13.123(6)
_cell_length_b 15.486(7)
_cell_length_c 15.608(8)
_cell_measurement_temperature 213(2)
_cell_volume 2869(2)
_computing_cell_refinement 'SAINT (Siemens, 1996)'
_computing_data_collection 'SMART (Siemens, 1996)'
_computing_data_reduction 'SAINT (Siemens, 1996)'
_computing_molecular_graphics 'SHELXTL (Siemens, 1996)'
_computing_publication_material 'SHELXTL (Siemens, 1996)'
_computing_structure_refinement 'SHELXL-97 (Sheldrick, 1997)'
_computing_structure_solution 'SHELXS-97 (Sheldrick, 1990)'
_diffrn_ambient_temperature 213(2)
_diffrn_measured_fraction_theta_full 0.950
_diffrn_measured_fraction_theta_max 0.950
_diffrn_measurement_device_type 'Bruker axs CCD 1000'
_diffrn_measurement_method 'omega scan'
_diffrn_radiation_monochromator graphite
_diffrn_radiation_source 'fine-focus sealed tube'
_diffrn_radiation_type MoK\a
_diffrn_radiation_wavelength 0.71073
_diffrn_reflns_av_R_equivalents 0.0624
_diffrn_reflns_av_sigmaI/netI 0.1294
_diffrn_reflns_limit_h_max 11
_diffrn_reflns_limit_h_min -15
_diffrn_reflns_limit_k_max 17
_diffrn_reflns_limit_k_min -18
_diffrn_reflns_limit_l_max 13
_diffrn_reflns_limit_l_min -18
_diffrn_reflns_number 13687
_diffrn_reflns_theta_full 25.00
_diffrn_reflns_theta_max 25.00
_diffrn_reflns_theta_min 2.05
_exptl_absorpt_coefficient_mu 0.637
_exptl_absorpt_correction_T_max 0.9688
_exptl_absorpt_correction_T_min 0.9390
_exptl_absorpt_correction_type empirical
_exptl_crystal_colour yellow
_exptl_crystal_density_diffrn 1.414
_exptl_crystal_density_method 'not measured'
_exptl_crystal_description plate
_exptl_crystal_F_000 1220
_exptl_crystal_size_max 0.10
_exptl_crystal_size_mid 0.10
_exptl_crystal_size_min 0.05
_refine_diff_density_max 2.483
_refine_diff_density_min -0.972
_refine_diff_density_rms 0.138
_refine_ls_extinction_method none
_refine_ls_goodness_of_fit_ref 0.927
_refine_ls_hydrogen_treatment constr
_refine_ls_matrix_type full
_refine_ls_number_parameters 676
_refine_ls_number_reflns 9616
_refine_ls_number_restraints 12
_refine_ls_restrained_S_all 0.927
_refine_ls_R_factor_all 0.1065
_refine_ls_R_factor_gt 0.0770
_refine_ls_shift/su_max 0.000
_refine_ls_shift/su_mean 0.000
_refine_ls_structure_factor_coef Fsqd
_refine_ls_weighting_details 'calc w=1/[\s^2^(Fo^2^)+(0.1323P)^2^+0.0000P] where P=(Fo^2^+2Fc^2^)/3'
_refine_ls_weighting_scheme calc
_refine_ls_wR_factor_gt 0.2023
_refine_ls_wR_factor_ref 0.2187
_reflns_number_gt 5840
_reflns_number_total 9616
_reflns_threshold_expression >2sigma(I)
_cod_data_source_file b716199a.txt
_cod_data_source_block 0708281
_cod_original_sg_symbol_H-M P-1
_cod_database_code 7102891

loop_
_symmetry_equiv_pos_as_xyz
'x, y, z'
'-x, -y, -z'

loop_
_atom_site_label
_atom_site_type_symbol
_atom_site_fract_x
_atom_site_fract_y
_atom_site_fract_z
_atom_site_U_iso_or_equiv
_atom_site_adp_type
_atom_site_occupancy
_atom_site_symmetry_multiplicity
_atom_site_calc_flag
_atom_site_refinement_flags
_atom_site_disorder_assembly
_atom_site_disorder_group
Ti1 Ti 0.42867(8) 0.63293(7) -0.14990(6) 0.0196(3) Uani 1 1 d . . .
Ti2 Ti 0.34332(9) 0.46365(8) -0.12999(6) 0.0211(3) Uani 1 1 d . . .
C1 C 0.5029(5) 0.4109(5) -0.2955(4) 0.0280(14) Uani 1 1 d . . .
O1 O 0.4104(3) 0.4225(3) -0.2500(3) 0.0302(10) Uani 1 1 d . . .
C2 C 0.6031(5) 0.4044(5) -0.2533(4) 0.0250(13) Uani 1 1 d . . .
H2A H 0.6248 0.4560 -0.2779 0.030 Uiso 1 1 calc R . .
H2B H 0.6658 0.3447 -0.2681 0.030 Uiso 1 1 calc R . .
O2 O 0.5137(4) 0.4065(4) -0.3742(3) 0.0525(15) Uani 1 1 d . . .
O3 O 0.4843(3) 0.4910(3) -0.1335(2) 0.0178(8) Uani 1 1 d . . .
C3 C 0.5850(5) 0.4094(4) -0.1550(4) 0.0208(12) Uani 1 1 d . . .
C4 C 0.5640(5) 0.3218(5) -0.1177(4) 0.0259(14) Uani 1 1 d . . .
O4 O 0.4635(3) 0.3362(3) -0.0872(3) 0.0264(9) Uani 1 1 d . . .
O5 O 0.6421(4) 0.2418(3) -0.1197(3) 0.0321(10) Uani 1 1 d . . .
C5 C 0.6650(5) 0.4260(4) -0.0235(4) 0.0207(12) Uani 1 1 d . . .
C6 C 0.6847(5) 0.4131(4) -0.1200(3) 0.0200(12) Uani 1 1 d . . .
H6A H 0.7010 0.4656 -0.1498 0.024 Uiso 1 1 calc R . .
H6B H 0.7503 0.3543 -0.1322 0.024 Uiso 1 1 calc R . .
O6 O 0.6251(3) 0.3717(3) 0.0232(2) 0.0220(9) Uani 1 1 d . . .
C7 C 0.3914(5) 0.6358(4) -0.3412(4) 0.0300(15) Uani 1 1 d . . .
O7 O 0.6876(3) 0.4882(3) 0.0066(2) 0.0236(9) Uani 1 1 d . . .
C8 C 0.2705(6) 0.6453(5) -0.3181(4) 0.0318(15) Uani 1 1 d . . .
H8A H 0.2667 0.5854 -0.3289 0.038 Uiso 1 1 calc R . .
H8B H 0.2230 0.6942 -0.3571 0.038 Uiso 1 1 calc R . .
O8 O 0.4504(3) 0.6337(3) -0.2805(3) 0.0291(10) Uani 1 1 d . . .
C9 C 0.2211(5) 0.6703(4) -0.2241(4) 0.0223(13) Uani 1 1 d . . .
O9 O 0.4284(4) 0.6305(4) -0.4174(3) 0.0454(13) Uani 1 1 d . . .
O10 O 0.2962(3) 0.6007(3) -0.1689(2) 0.0217(9) Uani 1 1 d . . .
C10 C 0.2196(5) 0.7648(5) -0.2073(4) 0.0277(14) Uani 1 1 d . . .
C11 C 0.1038(5) 0.6729(5) -0.2083(4) 0.0305(15) Uani 1 1 d . . .
H11A H 0.0581 0.7172 -0.2512 0.037 Uiso 1 1 calc R . .
H11B H 0.1069 0.6100 -0.2166 0.037 Uiso 1 1 calc R . .
O11 O 0.2953(3) 0.7645(3) -0.1635(3) 0.0262(9) Uani 1 1 d . . .
C12 C 0.0486(5) 0.7020(5) -0.1200(4) 0.0317(15) Uani 1 1 d . . .
O12 O 0.1509(4) 0.8390(3) -0.2399(3) 0.0366(11) Uani 1 1 d . . .
C13 C 1.0161(6) 0.6959(5) 0.2259(4) 0.0324(15) Uani 1 1 d . . .
O13 O 0.0831(4) 0.7360(4) -0.0703(3) 0.0533(15) Uani 1 1 d . . .
C14 C 0.9829(6) 0.6133(5) 0.2400(4) 0.0299(14) Uani 1 1 d . . .
H14A H 1.0163 0.5729 0.1907 0.036 Uiso 1 1 calc R . .
H14B H 0.9013 0.6371 0.2407 0.036 Uiso 1 1 calc R . .
O14 O -0.0426(4) 0.6863(4) -0.0993(3) 0.0544(15) Uani 1 1 d . . .
O15 O 0.4982(3) 0.7159(3) -0.1472(3) 0.0273(10) Uani 1 1 d . . .
C15 C 1.0171(5) 0.5522(4) 0.3236(4) 0.0216(13) Uani 1 1 d . . .
O16 O 0.5750(3) 0.6173(3) -0.1419(3) 0.0271(10) Uani 1 1 d . . .
C16 C 1.1457(5) 0.5101(4) 0.3174(4) 0.0234(13) Uani 1 1 d . . .
O17 O 0.2637(4) 0.3865(4) -0.1061(3) 0.0426(12) Uani 1 1 d . . .
O18 O 0.1957(4) 0.4805(3) -0.1390(3) 0.0413(12) Uani 1 1 d . . .
Ti3 Ti 0.83364(8) 0.69378(7) 0.45972(7) 0.0211(3) Uani 1 1 d . . .
Ti4 Ti 1.08932(9) 0.66874(7) 0.41606(7) 0.0215(3) Uani 1 1 d . . .
C17 C 0.9740(5) 0.4739(4) 0.3336(4) 0.0220(13) Uani 1 1 d . . .
H17A H 0.8931 0.5022 0.3293 0.026 Uiso 1 1 calc R . .
H17B H 1.0094 0.4318 0.2855 0.026 Uiso 1 1 calc R . .
C18 C 0.9959(5) 0.4160(4) 0.4173(4) 0.0209(13) Uani 1 1 d . . .
C19 C 0.9965(5) 0.8605(4) 0.5859(4) 0.0305(15) Uani 1 1 d . . .
O19 O 0.9991(5) 0.7427(4) 0.1573(3) 0.0576(16) Uani 1 1 d . . .
C20 C 0.9606(6) 0.9000(4) 0.4982(4) 0.0301(15) Uani 1 1 d . . .
H20A H 1.0275 0.8872 0.4568 0.036 Uiso 1 1 calc R . .
H20B H 0.9203 0.9688 0.5001 0.036 Uiso 1 1 calc R . .
O20 O 1.0609(4) 0.7171(3) 0.2847(3) 0.0312(10) Uani 1 1 d . . .
C21 C 0.8868(6) 0.8597(4) 0.4664(4) 0.0296(15) Uani 1 1 d . . .
O21 O 0.9778(3) 0.6109(3) 0.3950(2) 0.0213(9) Uani 1 1 d . . .
C22 C 0.7816(5) 0.8754(5) 0.5281(5) 0.0338(16) Uani 1 1 d . . .
O22 O 1.2019(4) 0.4484(3) 0.2658(3) 0.0340(11) Uani 1 1 d . . .
C23 C 0.8512(6) 0.9070(5) 0.3763(4) 0.0341(16) Uani 1 1 d . . .
H23A H 0.8018 0.9736 0.3840 0.041 Uiso 1 1 calc R . .
H23B H 0.9185 0.9054 0.3394 0.041 Uiso 1 1 calc R . .
O23 O 1.1894(3) 0.5444(3) 0.3680(3) 0.0264(9) Uani 1 1 d . . .
C24 C 0.7927(6) 0.8634(5) 0.3296(4) 0.0367(17) Uani 1 1 d . . .
O24 O 1.0981(3) 0.3809(3) 0.4347(2) 0.0237(9) Uani 1 1 d . . .
O25 O 0.9163(3) 0.4047(3) 0.4630(3) 0.0241(9) Uani 1 1 d . . .
O26 O 1.0801(4) 0.8828(3) 0.6045(3) 0.0445(13) Uani 1 1 d . . .
O27 O 0.9561(4) 0.8165(4) 0.6362(3) 0.0443(13) Uani 1 1 d . . .
O28 O 0.9436(3) 0.7603(3) 0.4588(3) 0.0238(9) Uani 1 1 d . . .
O29 O 0.7481(3) 0.8074(3) 0.5382(3) 0.0297(10) Uani 1 1 d . . .
O30 O 0.7296(4) 0.9528(4) 0.5618(4) 0.0514(14) Uani 1 1 d . . .
O31 O 0.7838(4) 0.7862(3) 0.3580(3) 0.0306(10) Uani 1 1 d . . .
O32 O 0.7562(5) 0.9026(4) 0.2610(4) 0.0664(18) Uani 1 1 d . . .
O33 O 0.6934(3) 0.6866(3) 0.4850(3) 0.0312(10) Uani 1 1 d . . .
O34 O 0.7714(3) 0.6145(3) 0.4261(3) 0.0305(10) Uani 1 1 d . . .
O35 O 1.1760(4) 0.7375(3) 0.3872(3) 0.0361(11) Uani 1 1 d . . .
O36 O 1.1893(4) 0.6917(3) 0.4745(3) 0.0334(11) Uani 1 1 d . . .
Li1 Li 0.1949(11) 0.9291(9) 0.3494(9) 0.050(3) Uani 1 1 d U . .
Li2 Li 0.7605(12) 0.1282(10) 0.0168(9) 0.056(3) Uani 1 1 d U . .
N1 N 0.3446(8) 0.7927(6) 0.4585(5) 0.083(3) Uani 1 1 d . . .
N2 N 0.2344(6) 0.3578(6) 0.1037(4) 0.061(2) Uani 1 1 d . . .
N3 N 0.1408(6) 0.8541(5) 0.2147(5) 0.0537(18) Uani 1 1 d . . .
N4 N 0.3978(7) 0.2041(5) 0.0098(6) 0.071(2) Uani 1 1 d . . .
OW1 O 0.6405(4) 0.5098(4) 0.5014(3) 0.0496(13) Uani 1 1 d . . .
OW2 O 0.8570(5) 0.7311(4) 0.0560(4) 0.0603(15) Uani 1 1 d . . .
OW3 O 0.3762(5) 0.2875(5) 0.3266(4) 0.0686(17) Uani 1 1 d . . .
OW4 O 0.2193(6) 0.2230(5) 0.2542(5) 0.085(2) Uani 1 1 d . . .
OW5 O 0.4174(11) 0.8977(9) 0.1707(12) 0.231(8) Uani 1 1 d . . .

loop_
_atom_site_aniso_label
_atom_site_aniso_U_11
_atom_site_aniso_U_22
_atom_site_aniso_U_33
_atom_site_aniso_U_23
_atom_site_aniso_U_13
_atom_site_aniso_U_12
Ti1 0.0225(5) 0.0274(6) 0.0158(5) 0.0017(4) -0.0088(4) -0.0156(5)
Ti2 0.0246(6) 0.0281(6) 0.0183(5) -0.0008(4) -0.0069(4) -0.0169(5)
C1 0.036(4) 0.039(4) 0.014(3) 0.000(3) -0.013(3) -0.018(3)
O1 0.031(2) 0.044(3) 0.025(2) -0.007(2) -0.011(2) -0.021(2)
C2 0.025(3) 0.033(4) 0.017(3) -0.003(3) -0.004(2) -0.011(3)
O2 0.036(3) 0.093(4) 0.024(3) -0.010(3) -0.010(2) -0.017(3)
O3 0.0173(19) 0.028(2) 0.0131(19) 0.0003(16) -0.0059(15) -0.0134(17)
C3 0.019(3) 0.026(3) 0.017(3) -0.006(2) -0.002(2) -0.007(3)
C4 0.037(4) 0.031(4) 0.016(3) -0.002(3) -0.010(3) -0.017(3)
O4 0.023(2) 0.031(3) 0.029(2) 0.0018(19) -0.0028(18) -0.0154(19)
O5 0.035(3) 0.027(3) 0.035(3) 0.000(2) -0.010(2) -0.012(2)
C5 0.019(3) 0.026(3) 0.020(3) -0.002(2) -0.008(2) -0.010(3)
C6 0.024(3) 0.022(3) 0.018(3) 0.000(2) -0.005(2) -0.013(3)
O6 0.023(2) 0.032(2) 0.018(2) -0.0054(17) -0.0022(16) -0.0176(19)
C7 0.037(4) 0.029(4) 0.020(3) 0.002(3) -0.013(3) -0.007(3)
O7 0.028(2) 0.032(2) 0.016(2) -0.0010(17) -0.0071(17) -0.0166(19)
C8 0.044(4) 0.039(4) 0.019(3) 0.005(3) -0.019(3) -0.020(3)
O8 0.034(2) 0.044(3) 0.017(2) 0.0044(19) -0.0079(18) -0.024(2)
C9 0.027(3) 0.025(3) 0.024(3) 0.005(3) -0.020(3) -0.015(3)
O9 0.042(3) 0.071(4) 0.016(2) -0.004(2) -0.004(2) -0.015(3)
O10 0.024(2) 0.031(2) 0.016(2) 0.0026(17) -0.0091(16) -0.0147(18)
C10 0.028(3) 0.035(4) 0.017(3) 0.000(3) -0.006(3) -0.009(3)
C11 0.032(3) 0.031(4) 0.034(4) 0.002(3) -0.016(3) -0.015(3)
O11 0.029(2) 0.027(2) 0.029(2) -0.0025(18) -0.0158(19) -0.0139(19)
C12 0.027(3) 0.043(4) 0.031(4) 0.005(3) -0.012(3) -0.019(3)
O12 0.041(3) 0.033(3) 0.038(3) 0.001(2) -0.022(2) -0.012(2)
C13 0.037(4) 0.036(4) 0.027(4) 0.006(3) -0.009(3) -0.018(3)
O13 0.050(3) 0.094(5) 0.037(3) -0.027(3) 0.006(2) -0.049(3)
C14 0.040(4) 0.034(4) 0.021(3) 0.006(3) -0.011(3) -0.018(3)
O14 0.036(3) 0.097(5) 0.047(3) -0.007(3) 0.001(2) -0.045(3)
O15 0.030(2) 0.025(2) 0.033(2) 0.0014(19) -0.0110(19) -0.017(2)
C15 0.029(3) 0.024(3) 0.014(3) 0.001(2) -0.005(2) -0.012(3)
O16 0.026(2) 0.029(3) 0.034(2) 0.0029(19) -0.0108(19) -0.0178(19)
C16 0.023(3) 0.028(4) 0.022(3) 0.003(3) -0.004(3) -0.013(3)
O17 0.040(3) 0.057(3) 0.042(3) 0.008(2) -0.017(2) -0.029(3)
O18 0.039(3) 0.046(3) 0.050(3) 0.010(2) -0.019(2) -0.027(2)
Ti3 0.0215(5) 0.0237(6) 0.0225(6) 0.0019(4) -0.0089(4) -0.0123(5)
Ti4 0.0233(6) 0.0248(6) 0.0225(6) 0.0032(4) -0.0082(4) -0.0151(5)
C17 0.024(3) 0.024(3) 0.018(3) -0.004(2) -0.002(2) -0.010(3)
C18 0.029(3) 0.022(3) 0.020(3) -0.005(2) -0.008(3) -0.015(3)
C19 0.035(4) 0.022(4) 0.039(4) 0.006(3) -0.019(3) -0.012(3)
O19 0.093(4) 0.059(4) 0.040(3) 0.029(3) -0.031(3) -0.050(3)
C20 0.040(4) 0.018(3) 0.038(4) 0.001(3) -0.022(3) -0.012(3)
O20 0.042(3) 0.034(3) 0.027(2) 0.0062(19) -0.009(2) -0.024(2)
C21 0.045(4) 0.026(4) 0.030(3) 0.000(3) -0.019(3) -0.022(3)
O21 0.024(2) 0.028(2) 0.017(2) 0.0014(17) -0.0054(17) -0.0162(18)
C22 0.031(4) 0.026(4) 0.042(4) -0.008(3) -0.016(3) -0.003(3)
O22 0.034(2) 0.046(3) 0.024(2) -0.009(2) 0.004(2) -0.019(2)
C23 0.041(4) 0.027(4) 0.039(4) 0.008(3) -0.022(3) -0.015(3)
O23 0.024(2) 0.027(2) 0.032(2) -0.0030(19) -0.0087(18) -0.0115(19)
C24 0.041(4) 0.033(4) 0.039(4) 0.013(3) -0.026(3) -0.014(3)
O24 0.023(2) 0.030(2) 0.022(2) 0.0004(18) -0.0065(17) -0.0140(18)
O25 0.027(2) 0.028(2) 0.025(2) 0.0059(18) -0.0106(18) -0.0188(19)
O26 0.064(3) 0.041(3) 0.051(3) 0.019(2) -0.040(3) -0.037(3)
O27 0.057(3) 0.055(3) 0.036(3) 0.014(2) -0.023(2) -0.037(3)
O28 0.032(2) 0.021(2) 0.027(2) 0.0052(17) -0.0157(18) -0.0162(19)
O29 0.030(2) 0.024(2) 0.035(3) -0.0049(19) -0.005(2) -0.009(2)
O30 0.044(3) 0.040(3) 0.070(4) -0.023(3) -0.001(3) -0.014(3)
O31 0.034(2) 0.029(3) 0.035(3) 0.008(2) -0.021(2) -0.016(2)
O32 0.098(5) 0.076(4) 0.055(4) 0.034(3) -0.056(3) -0.059(4)
O33 0.024(2) 0.037(3) 0.036(3) -0.009(2) -0.0024(19) -0.014(2)
O34 0.028(2) 0.034(3) 0.037(3) -0.005(2) -0.005(2) -0.019(2)
O35 0.037(3) 0.044(3) 0.037(3) 0.009(2) -0.012(2) -0.027(2)
O36 0.035(2) 0.043(3) 0.035(3) 0.009(2) -0.014(2) -0.027(2)
Li1 0.051(3) 0.049(3) 0.049(3) -0.0035(10) -0.0062(11) -0.0198(16)
Li2 0.057(4) 0.055(4) 0.055(4) -0.0032(10) -0.0063(11) -0.0213(17)
N1 0.120(7) 0.095(7) 0.068(5) 0.020(5) -0.037(5) -0.074(6)
N2 0.066(5) 0.119(7) 0.036(4) -0.013(4) -0.004(3) -0.073(5)
N3 0.062(4) 0.050(4) 0.067(5) 0.029(3) -0.029(4) -0.041(3)
N4 0.080(5) 0.046(4) 0.092(6) 0.016(4) -0.007(5) -0.035(4)
OW1 0.054(3) 0.060(4) 0.044(3) -0.004(3) -0.013(3) -0.029(3)
OW2 0.053(3) 0.091(5) 0.045(3) 0.010(3) -0.011(3) -0.037(3)
OW3 0.055(4) 0.089(5) 0.065(4) -0.001(3) -0.002(3) -0.034(3)
OW4 0.091(5) 0.106(6) 0.079(5) 0.020(4) -0.019(4) -0.063(5)
OW5 0.171(12) 0.161(12) 0.39(2) -0.127(13) -0.066(13) -0.065(10)

loop_
_atom_type_symbol
_atom_type_description
_atom_type_scat_dispersion_real
_atom_type_scat_dispersion_imag
_atom_type_scat_source
C C 0.0033 0.0016 'International Tables Vol C Tables 4.2.6.8 and 6.1.1.4'
H H 0.0000 0.0000 'International Tables Vol C Tables 4.2.6.8 and 6.1.1.4'
Li Li -0.0003 0.0001 'International Tables Vol C Tables 4.2.6.8 and 6.1.1.4'
N N 0.0061 0.0033 'International Tables Vol C Tables 4.2.6.8 and 6.1.1.4'
O O 0.0106 0.0060 'International Tables Vol C Tables 4.2.6.8 and 6.1.1.4'
Ti Ti 0.2776 0.4457 'International Tables Vol C Tables 4.2.6.8 and 6.1.1.4'

loop_
_geom_angle_atom_site_label_1
_geom_angle_atom_site_label_2
_geom_angle_atom_site_label_3
_geom_angle
_geom_angle_site_symmetry_1
_geom_angle_site_symmetry_3
_geom_angle_publ_flag
O16 Ti1 O15 45.96(18) . . ?
O16 Ti1 O6 99.69(17) . 2_665 ?
O15 Ti1 O6 98.52(17) . 2_665 ?
O16 Ti1 O3 86.53(16) . . ?
O15 Ti1 O3 132.27(17) . . ?
O6 Ti1 O3 83.08(16) 2_665 . ?
O16 Ti1 O8 93.03(18) . . ?
O15 Ti1 O8 92.54(17) . . ?
O6 Ti1 O8 166.90(16) 2_665 . ?
O3 Ti1 O8 94.67(17) . . ?
O16 Ti1 O10 159.57(18) . . ?
O15 Ti1 O10 153.31(18) . . ?
O6 Ti1 O10 85.32(15) 2_665 . ?
O3 Ti1 O10 74.35(15) . . ?
O8 Ti1 O10 81.66(15) . . ?
O16 Ti1 O11 124.07(17) . . ?
O15 Ti1 O11 78.14(17) . . ?
O6 Ti1 O11 88.68(17) 2_665 . ?
O3 Ti1 O11 149.30(15) . . ?
O8 Ti1 O11 86.75(17) . . ?
O10 Ti1 O11 75.54(16) . . ?
O16 Ti1 Ti2 124.59(13) . . ?
O15 Ti1 Ti2 168.96(13) . . ?
O6 Ti1 Ti2 76.37(11) 2_665 . ?
O3 Ti1 Ti2 38.13(10) . . ?
O8 Ti1 Ti2 93.87(12) . . ?
O10 Ti1 Ti2 37.15(11) . . ?
O11 Ti1 Ti2 111.18(12) . . ?
O17 Ti2 O18 45.6(2) . . ?
O17 Ti2 O1 97.8(2) . . ?
O18 Ti2 O1 98.9(2) . . ?
O17 Ti2 O10 132.09(19) . . ?
O18 Ti2 O10 86.56(18) . . ?
O1 Ti2 O10 91.64(17) . . ?
O17 Ti2 O3 153.15(19) . . ?
O18 Ti2 O3 161.18(19) . . ?
O1 Ti2 O3 81.82(15) . . ?
O10 Ti2 O3 74.62(15) . . ?
O17 Ti2 O7 95.41(19) . 2_665 ?
O18 Ti2 O7 95.55(19) . 2_665 ?
O1 Ti2 O7 164.90(16) . 2_665 ?
O10 Ti2 O7 84.96(16) . 2_665 ?
O3 Ti2 O7 83.09(15) . 2_665 ?
O17 Ti2 O4 77.17(19) . . ?
O18 Ti2 O4 122.79(18) . . ?
O1 Ti2 O4 85.98(18) . . ?
O10 Ti2 O4 150.59(15) . . ?
O3 Ti2 O4 76.02(15) . . ?
O7 Ti2 O4 89.78(17) 2_665 . ?
O17 Ti2 Ti1 166.69(17) . . ?
O18 Ti2 Ti1 124.07(15) . . ?
O1 Ti2 Ti1 92.18(12) . . ?
O10 Ti2 Ti1 38.20(11) . . ?
O3 Ti2 Ti1 37.35(11) . . ?
O7 Ti2 Ti1 76.07(11) 2_665 . ?
O4 Ti2 Ti1 112.52(12) . . ?
O2 C1 O1 122.0(5) . . ?
O2 C1 C2 117.5(6) . . ?
O1 C1 C2 120.5(5) . . ?
C1 O1 Ti2 135.4(4) . . ?
C1 C2 C3 115.2(5) . . ?
C3 O3 Ti1 138.1(3) . . ?
C3 O3 Ti2 112.0(3) . . ?
Ti1 O3 Ti2 104.52(17) . . ?
O3 C3 C6 111.6(4) . . ?
O3 C3 C2 108.0(4) . . ?
C6 C3 C2 111.2(4) . . ?
O3 C3 C4 107.3(4) . . ?
C6 C3 C4 111.2(5) . . ?
C2 C3 C4 107.3(5) . . ?
O5 C4 O4 123.4(6) . . ?
O5 C4 C3 120.4(5) . . ?
O4 C4 C3 116.2(5) . . ?
C4 O4 Ti2 114.5(4) . . ?
O7 C5 O6 123.9(5) . . ?
O7 C5 C6 119.6(5) . . ?
O6 C5 C6 116.5(5) . . ?
C3 C6 C5 112.1(4) . . ?
C5 O6 Ti1 132.5(4) . 2_665 ?
O9 C7 O8 122.5(6) . . ?
O9 C7 C8 117.9(5) . . ?
O8 C7 C8 119.6(5) . . ?
C5 O7 Ti2 130.8(4) . 2_665 ?
C7 C8 C9 115.6(5) . . ?
C7 O8 Ti1 136.1(4) . . ?
O10 C9 C10 107.5(4) . . ?
O10 C9 C11 112.5(5) . . ?
C10 C9 C11 110.0(5) . . ?
O10 C9 C8 106.8(5) . . ?
C10 C9 C8 109.5(5) . . ?
C11 C9 C8 110.5(5) . . ?
C9 O10 Ti2 139.9(3) . . ?
C9 O10 Ti1 112.3(3) . . ?
Ti2 O10 Ti1 104.65(17) . . ?
O12 C10 O11 122.4(6) . . ?
O12 C10 C9 120.3(5) . . ?
O11 C10 C9 117.1(5) . . ?
C12 C11 C9 113.3(5) . . ?
C10 O11 Ti1 114.8(4) . . ?
O13 C12 O14 121.6(6) . . ?
O13 C12 C11 124.7(6) . . ?
O14 C12 C11 113.7(5) . . ?
O19 C13 O20 121.2(6) . . ?
O19 C13 C14 118.2(6) . . ?
O20 C13 C14 120.6(5) . . ?
C13 C14 C15 115.3(5) . . ?
O16 O15 Ti1 66.9(2) . . ?
O21 C15 C17 112.1(4) . . ?
O21 C15 C16 107.0(4) . . ?
C17 C15 C16 110.4(5) . . ?
O21 C15 C14 109.2(5) . . ?
C17 C15 C14 110.8(5) . . ?
C16 C15 C14 107.1(5) . . ?
O15 O16 Ti1 67.2(2) . . ?
O22 C16 O23 123.5(5) . . ?
O22 C16 C15 120.6(5) . . ?
O23 C16 C15 115.9(5) . . ?
O18 O17 Ti2 67.3(3) . . ?
O17 O18 Ti2 67.0(3) . . ?
O34 Ti3 O33 46.25(19) . . ?
O34 Ti3 O21 86.73(18) . . ?
O33 Ti3 O21 132.76(18) . . ?
O34 Ti3 O24 99.58(18) . 2_766 ?
O33 Ti3 O24 97.18(18) . 2_766 ?
O21 Ti3 O24 84.83(16) . 2_766 ?
O34 Ti3 O31 93.00(18) . . ?
O33 Ti3 O31 92.89(18) . . ?
O21 Ti3 O31 94.06(18) . . ?
O24 Ti3 O31 167.27(16) 2_766 . ?
O34 Ti3 O29 124.61(18) . . ?
O33 Ti3 O29 78.40(18) . . ?
O21 Ti3 O29 148.58(16) . . ?
O24 Ti3 O29 87.35(17) 2_766 . ?
O31 Ti3 O29 87.06(18) . . ?
O34 Ti3 O28 159.18(18) . . ?
O33 Ti3 O28 153.26(19) . . ?
O21 Ti3 O28 73.88(16) . . ?
O24 Ti3 O28 86.39(15) 2_766 . ?
O31 Ti3 O28 81.13(16) . . ?
O29 Ti3 O28 75.29(17) . . ?
O34 Ti3 Ti4 125.77(14) . . ?
O33 Ti3 Ti4 170.53(14) . . ?
O21 Ti3 Ti4 39.07(11) . . ?
O24 Ti3 Ti4 78.42(11) 2_766 . ?
O31 Ti3 Ti4 92.71(13) . . ?
O29 Ti3 Ti4 109.52(12) . . ?
O28 Ti3 Ti4 35.68(12) . . ?
O35 Ti4 O36 46.88(19) . . ?
O35 Ti4 O28 104.8(2) . . ?
O36 Ti4 O28 104.15(19) . . ?
O35 Ti4 O23 101.4(2) . . ?
O36 Ti4 O23 100.20(19) . . ?
O28 Ti4 O23 152.28(16) . . ?
O35 Ti4 O21 155.58(18) . . ?
O36 Ti4 O21 157.48(17) . . ?
O28 Ti4 O21 75.47(16) . . ?
O23 Ti4 O21 76.96(16) . . ?
O35 Ti4 O25 123.78(18) . 2_766 ?
O36 Ti4 O25 76.91(17) . 2_766 ?
O28 Ti4 O25 85.40(17) . 2_766 ?
O23 Ti4 O25 87.40(17) . 2_766 ?
O21 Ti4 O25 80.63(14) . 2_766 ?
O35 Ti4 O20 76.21(18) . . ?
O36 Ti4 O20 122.97(17) . . ?
O28 Ti4 O20 91.89(17) . . ?
O23 Ti4 O20 85.78(18) . . ?
O21 Ti4 O20 79.37(15) . . ?
O25 Ti4 O20 159.86(15) 2_766 . ?
O35 Ti4 Ti3 141.69(16) . . ?
O36 Ti4 Ti3 134.30(15) . . ?
O28 Ti4 Ti3 38.84(11) . . ?
O23 Ti4 Ti3 113.48(12) . . ?
O21 Ti4 Ti3 37.52(11) . . ?
O25 Ti4 Ti3 74.82(11) 2_766 . ?
O20 Ti4 Ti3 90.61(12) . . ?
C18 C17 C15 114.0(4) . . ?
O25 C18 O24 125.5(5) . . ?
O25 C18 C17 119.0(5) . . ?
O24 C18 C17 115.5(5) . . ?
O27 C19 O26 122.4(6) . . ?
O27 C19 C20 126.0(6) . . ?
O26 C19 C20 111.7(5) . . ?
C19 C20 C21 113.6(5) . . ?
C13 O20 Ti4 134.6(4) . . ?
O28 C21 C20 110.9(5) . . ?
O28 C21 C22 106.6(5) . . ?
C20 C21 C22 112.0(5) . . ?
O28 C21 C23 109.0(5) . . ?
C20 C21 C23 109.7(5) . . ?
C22 C21 C23 108.6(5) . . ?
C15 O21 Ti3 140.3(3) . . ?
C15 O21 Ti4 112.1(3) . . ?
Ti3 O21 Ti4 103.42(18) . . ?
O30 C22 O29 123.5(7) . . ?
O30 C22 C21 120.0(6) . . ?
O29 C22 C21 116.3(6) . . ?
C24 C23 C21 115.9(5) . . ?
C16 O23 Ti4 116.1(4) . . ?
O32 C24 O31 120.5(6) . . ?
O32 C24 C23 117.9(6) . . ?
O31 C24 C23 121.6(6) . . ?
C18 O24 Ti3 130.2(4) . 2_766 ?
C18 O25 Ti4 131.0(4) . 2_766 ?
C21 O28 Ti4 139.3(4) . . ?
C21 O28 Ti3 112.4(3) . . ?
Ti4 O28 Ti3 105.47(18) . . ?
C22 O29 Ti3 116.7(4) . . ?
C24 O31 Ti3 135.9(4) . . ?
O34 O33 Ti3 66.8(2) . . ?
O33 O34 Ti3 67.0(2) . . ?
O36 O35 Ti4 67.2(2) . . ?
O35 O36 Ti4 65.9(2) . . ?

loop_
_geom_bond_atom_site_label_1
_geom_bond_atom_site_label_2
_geom_bond_distance
_geom_bond_site_symmetry_2
_geom_bond_publ_flag
Ti1 O16 1.855(4) . ?
Ti1 O15 1.859(4) . ?
Ti1 O6 2.014(4) 2_665 ?
Ti1 O3 2.016(4) . ?
Ti1 O8 2.019(4) . ?
Ti1 O10 2.057(4) . ?
Ti1 O11 2.092(4) . ?
Ti1 Ti2 3.2174(18) . ?
Ti2 O17 1.865(5) . ?
Ti2 O18 1.870(5) . ?
Ti2 O1 2.008(4) . ?
Ti2 O10 2.008(4) . ?
Ti2 O3 2.052(4) . ?
Ti2 O7 2.065(4) 2_665 ?
Ti2 O4 2.078(4) . ?
C1 O2 1.224(7) . ?
C1 O1 1.276(7) . ?
C1 C2 1.511(8) . ?
C2 C3 1.525(8) . ?
O3 C3 1.437(7) . ?
C3 C6 1.508(7) . ?
C3 C4 1.535(8) . ?
C4 O5 1.247(8) . ?
C4 O4 1.276(7) . ?
C5 O7 1.263(7) . ?
C5 O6 1.283(7) . ?
C5 C6 1.514(8) . ?
O6 Ti1 2.014(4) 2_665 ?
C7 O9 1.220(8) . ?
C7 O8 1.292(7) . ?
C7 C8 1.530(9) . ?
O7 Ti2 2.065(4) 2_665 ?
C8 C9 1.542(9) . ?
C9 O10 1.433(7) . ?
C9 C10 1.505(8) . ?
C9 C11 1.511(8) . ?
C10 O12 1.247(7) . ?
C10 O11 1.277(7) . ?
C11 C12 1.489(9) . ?
C12 O13 1.206(8) . ?
C12 O14 1.309(7) . ?
C13 O19 1.223(8) . ?
C13 O20 1.286(8) . ?
C13 C14 1.499(9) . ?
C14 C15 1.538(8) . ?
O15 O16 1.450(6) . ?
C15 O21 1.416(7) . ?
C15 C17 1.520(8) . ?
C15 C16 1.536(8) . ?
C16 O22 1.236(7) . ?
C16 O23 1.300(7) . ?
O17 O18 1.448(7) . ?
Ti3 O34 1.873(4) . ?
Ti3 O33 1.875(4) . ?
Ti3 O21 2.005(4) . ?
Ti3 O24 2.007(4) 2_766 ?
Ti3 O31 2.015(4) . ?
Ti3 O29 2.078(4) . ?
Ti3 O28 2.084(4) . ?
Ti3 Ti4 3.203(2) . ?
Ti4 O35 1.838(4) . ?
Ti4 O36 1.856(4) . ?
Ti4 O28 1.938(4) . ?
Ti4 O23 1.991(4) . ?
Ti4 O21 2.075(4) . ?
Ti4 O25 2.113(4) 2_766 ?
Ti4 O20 2.139(4) . ?
C17 C18 1.500(8) . ?
C18 O25 1.247(7) . ?
C18 O24 1.282(7) . ?
C19 O27 1.198(8) . ?
C19 O26 1.349(7) . ?
C19 C20 1.498(9) . ?
C20 C21 1.502(8) . ?
C21 O28 1.421(8) . ?
C21 C22 1.520(10) . ?
C21 C23 1.556(9) . ?
C22 O30 1.243(8) . ?
C22 O29 1.285(8) . ?
C23 C24 1.499(9) . ?
C24 O32 1.231(8) . ?
C24 O31 1.277(7) . ?
O24 Ti3 2.007(4) 2_766 ?
O25 Ti4 2.113(4) 2_766 ?
O33 O34 1.472(6) . ?
O35 O36 1.470(6) . ?
